data_4078907
loop_
_publ_author_name
'Liu, Pei Nian'
'Li, Juan'
'Su, Fu Hai'
'Ju, Kun Dong'
'Zhang, Li'
'Shi, Chuan'
'Sung, Herman H. Y.'
'Williams, Ian D.'
'Fokin, Valery V.'
'Lin, Zhenyang'
'Jia, Guochen'

_publ_section_title
;
 Selective Formation of 1,4-Disubstituted Triazoles from
 Ruthenium-Catalyzed Cycloaddition of Terminal Alkynes and Organic Azides:
 Scope and Reaction Mechanism
;
_journal_issue 13
_journal_name_full Organometallics
_journal_page_first 4904
_journal_paper_doi 10.1021/om300513w
_journal_volume 31
_journal_year 2012
_chemical_formula_sum 'C16 H15 N3 O2 S'
_chemical_formula_weight 313.37
_chemical_name_systematic
; 
 ? 
;
_space_group_IT_number 2
_symmetry_cell_setting triclinic
_symmetry_space_group_name_Hall '-P 1'
_symmetry_space_group_name_H-M 'P -1'
_atom_sites_solution_hydrogens geom
_atom_sites_solution_primary direct
_atom_sites_solution_secondary difmap
_audit_creation_method SHELXL-97
_cell_angle_alpha 81.134(8)
_cell_angle_beta 78.547(8)
_cell_angle_gamma 87.266(7)
_cell_formula_units_Z 2
_cell_length_a 5.9355(5)
_cell_length_b 11.1400(10)
_cell_length_c 11.9239(11)
_cell_measurement_reflns_used 1295
_cell_measurement_temperature 173(2)
_cell_measurement_theta_max 71.06
_cell_measurement_theta_min 7.65
_cell_volume 763.37(12)
_computing_structure_refinement 'SHELXL-97 (Sheldrick, 1997)'
_computing_structure_solution 'SHELXS-97 (Sheldrick, 1990)'
_diffrn_ambient_temperature 173(2)
_diffrn_measured_fraction_theta_full 0.968
_diffrn_measured_fraction_theta_max 0.968
_diffrn_radiation_monochromator graphite
_diffrn_radiation_source 'fine-focus sealed tube'
_diffrn_radiation_type CuK\a
_diffrn_radiation_wavelength 1.54178
_diffrn_reflns_av_R_equivalents 0.0241
_diffrn_reflns_av_sigmaI/netI 0.0269
_diffrn_reflns_limit_h_max 7
_diffrn_reflns_limit_h_min -6
_diffrn_reflns_limit_k_max 13
_diffrn_reflns_limit_k_min -12
_diffrn_reflns_limit_l_max 14
_diffrn_reflns_limit_l_min -11
_diffrn_reflns_number 4223
_diffrn_reflns_theta_full 66.50
_diffrn_reflns_theta_max 67.49
_diffrn_reflns_theta_min 7.67
_exptl_absorpt_coefficient_mu 1.977
_exptl_absorpt_correction_T_max 1.00
_exptl_absorpt_correction_T_min 0.52
_exptl_absorpt_correction_type multi-scan
_exptl_absorpt_process_details SADABS
_exptl_crystal_colour colorless
_exptl_crystal_density_diffrn 1.363
_exptl_crystal_density_method 'not measured'
_exptl_crystal_description plate
_exptl_crystal_F_000 328
_exptl_crystal_size_max 0.40
_exptl_crystal_size_mid 0.20
_exptl_crystal_size_min 0.03
_refine_diff_density_max 0.580
_refine_diff_density_min -0.308
_refine_diff_density_rms 0.060
_refine_ls_extinction_method none
_refine_ls_goodness_of_fit_ref 1.023
_refine_ls_hydrogen_treatment constr
_refine_ls_matrix_type full
_refine_ls_number_parameters 200
_refine_ls_number_reflns 2656
_refine_ls_number_restraints 0
_refine_ls_restrained_S_all 1.023
_refine_ls_R_factor_all 0.0490
_refine_ls_R_factor_gt 0.0422
_refine_ls_shift/su_max 0.001
_refine_ls_shift/su_mean 0.000
_refine_ls_structure_factor_coef Fsqd
_refine_ls_weighting_details 'calc w=1/[\s^2^(Fo^2^)+(0.0900P)^2^+0.0000P] where P=(Fo^2^+2Fc^2^)/3'
_refine_ls_weighting_scheme calc
_refine_ls_wR_factor_gt 0.1132
_refine_ls_wR_factor_ref 0.1174
_reflns_number_gt 2259
_reflns_number_total 2656
_reflns_threshold_expression >2sigma(I)
_cod_data_source_file om300513w_si_002.cif
_cod_data_source_block 12l
_cod_depositor_comments
;
The following automatic conversions were performed:

'_symmetry_cell_setting' value 'Triclinic' changed to 'triclinic'
according to /home/saulius/struct/CIF-dictionaries/cif_core.dic
dictionary named 'cif_core.dic' version 2.4.2 from 2011-04-26.

Automatic conversion script
Id: cif_fix_values 1891 2012-01-12 08:04:46Z andrius 
;
_cod_original_sg_symbol_H-M P-1
_cod_database_code 4078907

loop_
_symmetry_equiv_pos_as_xyz
'x, y, z'
'-x, -y, -z'

loop_
_atom_site_label
_atom_site_type_symbol
_atom_site_fract_x
_atom_site_fract_y
_atom_site_fract_z
_atom_site_U_iso_or_equiv
_atom_site_adp_type
_atom_site_occupancy
_atom_site_symmetry_multiplicity
_atom_site_calc_flag
_atom_site_refinement_flags
S1 S 0.14910(7) 0.78403(4) 0.64278(3) 0.03346(17) Uani 1 1 d .
O1 O 0.3042(2) 0.86014(11) 0.67623(12) 0.0413(3) Uani 1 1 d .
O2 O -0.0765(2) 0.76304(12) 0.71225(11) 0.0426(3) Uani 1 1 d .
N1 N 0.5092(3) 0.48706(13) 0.66028(12) 0.0328(3) Uani 1 1 d .
N2 N 0.3295(3) 0.45201(13) 0.62061(13) 0.0382(4) Uani 1 1 d .
N3 N 0.1930(3) 0.54759(14) 0.60681(14) 0.0384(4) Uani 1 1 d .
C4 C 0.2894(3) 0.64179(15) 0.63855(14) 0.0324(4) Uani 1 1 d .
C5 C 0.4922(3) 0.60511(15) 0.67214(14) 0.0331(4) Uani 1 1 d .
H5A H 0.5962 0.6520 0.6977 0.040 Uiso 1 1 calc R
C6 C 0.6860(3) 0.39708(16) 0.68983(16) 0.0370(4) Uani 1 1 d .
H6A H 0.8402 0.4323 0.6598 0.044 Uiso 1 1 calc R
H6B H 0.6768 0.3247 0.6522 0.044 Uiso 1 1 calc R
C7 C 0.6555(3) 0.35919(16) 0.81891(16) 0.0371(4) Uani 1 1 d .
C8 C 0.4621(4) 0.2965(2) 0.87880(19) 0.0544(5) Uani 1 1 d .
H8A H 0.3461 0.2801 0.8390 0.065 Uiso 1 1 calc R
C9 C 0.4369(5) 0.2577(3) 0.9965(2) 0.0697(7) Uani 1 1 d .
H9A H 0.3026 0.2155 1.0370 0.084 Uiso 1 1 calc R
C10 C 0.6030(6) 0.2795(3) 1.0549(2) 0.0713(8) Uani 1 1 d .
H10A H 0.5866 0.2510 1.1354 0.086 Uiso 1 1 calc R
C11 C 0.7930(6) 0.3428(3) 0.9965(3) 0.0818(9) Uani 1 1 d .
H11A H 0.9083 0.3591 1.0370 0.098 Uiso 1 1 calc R
C12 C 0.8195(5) 0.3839(3) 0.8780(2) 0.0625(6) Uani 1 1 d .
H12A H 0.9512 0.4288 0.8384 0.075 Uiso 1 1 calc R
C13 C 0.1221(3) 0.83643(14) 0.49939(15) 0.0328(4) Uani 1 1 d .
C14 C 0.2933(3) 0.90774(16) 0.42660(16) 0.0375(4) Uani 1 1 d .
H14A H 0.4230 0.9292 0.4544 0.045 Uiso 1 1 calc R
C15 C 0.2724(4) 0.94714(16) 0.31320(17) 0.0412(4) Uani 1 1 d .
H15A H 0.3881 0.9967 0.2634 0.049 Uiso 1 1 calc R
C16 C 0.0851(4) 0.91540(16) 0.27097(16) 0.0392(4) Uani 1 1 d .
C17 C -0.0827(3) 0.84354(17) 0.34533(17) 0.0401(4) Uani 1 1 d .
H17A H -0.2114 0.8212 0.3173 0.048 Uiso 1 1 calc R
C18 C -0.0671(3) 0.80386(17) 0.45903(16) 0.0380(4) Uani 1 1 d .
H18A H -0.1838 0.7550 0.5090 0.046 Uiso 1 1 calc R
C19 C 0.0614(5) 0.9589(2) 0.14739(19) 0.0533(5) Uani 1 1 d .
H19A H -0.0057 1.0412 0.1415 0.080 Uiso 1 1 calc R
H19B H -0.0387 0.9041 0.1237 0.080 Uiso 1 1 calc R
H19C H 0.2133 0.9597 0.0968 0.080 Uiso 1 1 calc R

loop_
_atom_site_aniso_label
_atom_site_aniso_U_11
_atom_site_aniso_U_22
_atom_site_aniso_U_33
_atom_site_aniso_U_23
_atom_site_aniso_U_13
_atom_site_aniso_U_12
S1 0.0408(3) 0.0291(2) 0.0320(2) -0.00461(16) -0.01099(18) 0.00145(16)
O1 0.0531(8) 0.0330(6) 0.0433(7) -0.0082(5) -0.0206(6) 0.0004(5)
O2 0.0461(7) 0.0440(7) 0.0362(7) -0.0045(5) -0.0068(6) 0.0032(6)
N1 0.0399(8) 0.0282(7) 0.0304(7) -0.0016(5) -0.0087(6) -0.0009(6)
N2 0.0464(9) 0.0291(7) 0.0417(8) -0.0032(6) -0.0155(7) -0.0050(6)
N3 0.0432(8) 0.0313(7) 0.0435(8) -0.0025(6) -0.0167(7) -0.0033(6)
C4 0.0396(8) 0.0270(8) 0.0307(8) -0.0017(6) -0.0087(7) -0.0019(6)
C5 0.0401(9) 0.0293(8) 0.0310(8) -0.0041(6) -0.0091(7) -0.0029(6)
C6 0.0416(9) 0.0319(9) 0.0366(9) -0.0035(7) -0.0081(7) 0.0052(7)
C7 0.0462(10) 0.0308(8) 0.0356(9) -0.0062(7) -0.0118(8) 0.0081(7)
C8 0.0657(14) 0.0526(12) 0.0440(11) 0.0038(9) -0.0141(10) -0.0115(10)
C9 0.0913(19) 0.0634(15) 0.0451(13) 0.0086(11) -0.0026(13) -0.0049(13)
C10 0.107(2) 0.0720(16) 0.0328(11) -0.0071(10) -0.0172(13) 0.0299(16)
C11 0.094(2) 0.112(2) 0.0532(15) -0.0240(16) -0.0410(16) 0.0133(19)
C12 0.0606(13) 0.0805(17) 0.0518(13) -0.0140(12) -0.0202(11) -0.0020(12)
C13 0.0400(9) 0.0256(8) 0.0337(8) -0.0043(6) -0.0102(7) 0.0033(6)
C14 0.0431(10) 0.0302(8) 0.0412(10) -0.0078(7) -0.0102(8) -0.0037(7)
C15 0.0528(11) 0.0298(9) 0.0394(10) -0.0016(7) -0.0066(8) -0.0049(7)
C16 0.0566(11) 0.0271(8) 0.0351(9) -0.0051(7) -0.0129(8) 0.0068(7)
C17 0.0415(10) 0.0422(10) 0.0397(10) -0.0069(8) -0.0153(8) 0.0029(8)
C18 0.0366(9) 0.0382(9) 0.0395(9) -0.0026(7) -0.0098(7) -0.0032(7)
C19 0.0798(15) 0.0433(11) 0.0373(10) -0.0007(8) -0.0173(10) 0.0037(10)

loop_
_atom_type_symbol
_atom_type_description
_atom_type_scat_dispersion_real
_atom_type_scat_dispersion_imag
_atom_type_scat_source
C C 0.0181 0.0091 'International Tables Vol C Tables 4.2.6.8 and 6.1.1.4'
H H 0.0000 0.0000 'International Tables Vol C Tables 4.2.6.8 and 6.1.1.4'
N N 0.0311 0.0180 'International Tables Vol C Tables 4.2.6.8 and 6.1.1.4'
O O 0.0492 0.0322 'International Tables Vol C Tables 4.2.6.8 and 6.1.1.4'
S S 0.3331 0.5567 'International Tables Vol C Tables 4.2.6.8 and 6.1.1.4'

loop_
_geom_angle_atom_site_label_1
_geom_angle_atom_site_label_2
_geom_angle_atom_site_label_3
_geom_angle
O1 S1 O2 119.92(9)
O1 S1 C13 109.24(8)
O2 S1 C13 108.71(8)
O1 S1 C4 105.68(8)
O2 S1 C4 107.15(8)
C13 S1 C4 105.12(8)
C5 N1 N2 111.55(14)
C5 N1 C6 128.57(15)
N2 N1 C6 119.80(14)
N3 N2 N1 107.41(14)
N2 N3 C4 107.48(14)
N3 C4 C5 110.10(15)
N3 C4 S1 121.68(13)
C5 C4 S1 128.07(13)
N1 C5 C4 103.45(15)
N1 C6 C7 111.39(14)
C12 C7 C8 119.1(2)
C12 C7 C6 120.91(19)
C8 C7 C6 119.97(18)
C7 C8 C9 120.3(2)
C10 C9 C8 120.6(3)
C9 C10 C11 119.3(2)
C10 C11 C12 120.7(3)
C7 C12 C11 119.9(3)
C14 C13 C18 120.69(16)
C14 C13 S1 119.52(14)
C18 C13 S1 119.77(14)
C15 C14 C13 119.17(17)
C14 C15 C16 121.10(17)
C17 C16 C15 118.55(17)
C17 C16 C19 120.29(19)
C15 C16 C19 121.16(19)
C18 C17 C16 121.53(18)
C17 C18 C13 118.96(17)

loop_
_geom_bond_atom_site_label_1
_geom_bond_atom_site_label_2
_geom_bond_distance
S1 O1 1.4318(14)
S1 O2 1.4367(14)
S1 C13 1.7556(17)
S1 C4 1.7574(17)
N1 C5 1.341(2)
N1 N2 1.345(2)
N1 C6 1.473(2)
N2 N3 1.317(2)
N3 C4 1.356(2)
C4 C5 1.368(2)
C6 C7 1.509(2)
C7 C12 1.370(3)
C7 C8 1.383(3)
C8 C9 1.384(3)
C9 C10 1.366(4)
C10 C11 1.366(5)
C11 C12 1.397(4)
C13 C14 1.390(3)
C13 C18 1.390(2)
C14 C15 1.384(3)
C15 C16 1.389(3)
C16 C17 1.388(3)
C16 C19 1.511(3)
C17 C18 1.380(3)

loop_
_cod_related_entry_id
_cod_related_entry_database
_cod_related_entry_code
1 ChemSpider 30659848
